data_1517517
loop_
_publ_author_name
'Benz, Michael'
'Braband, Henrik'
'Schmutz, Paul'
'Halter, Jonathan'
'Alberto, Roger'

_publ_section_title
;
 From TcVIIto TcI; facile syntheses of bis-arene complexes
 [99(m)Tc(arene)2]+from pertechnetate
;
_journal_issue 1
_journal_name_full 'Chem. Sci.'
_journal_page_first 165
_journal_paper_doi 10.1039/C4SC02461C
_journal_volume 6
_journal_year 2015
_chemical_formula_moiety 'C20 H24 Tc, F6 P'
_chemical_formula_sum 'C20 H24 F6 P Tc'
_chemical_formula_weight 507.36
_chemical_name_common '[Tc(teralin)2]PF6'
_chemical_name_systematic
; 
 ? 
;
_space_group_IT_number 14
_symmetry_cell_setting monoclinic
_symmetry_space_group_name_Hall '-P 2yn'
_symmetry_space_group_name_H-M 'P 1 21/n 1'
_atom_sites_solution_hydrogens geom
_atom_sites_solution_primary direct
_atom_sites_solution_secondary difmap
_audit_creation_method SHELXL-97
_cell_angle_alpha 90.00
_cell_angle_beta 108.089(10)
_cell_angle_gamma 90.00
_cell_formula_units_Z 2
_cell_length_a 8.7563(6)
_cell_length_b 12.1899(11)
_cell_length_c 9.5187(15)
_cell_measurement_reflns_used 3129
_cell_measurement_temperature 183(2)
_cell_measurement_theta_max 32.4520
_cell_measurement_theta_min 3.1760
_cell_volume 965.8(2)
_computing_cell_refinement 'CrysAlis RED (Oxford, 2007)'
_computing_data_collection 'CrysAlis RED (Oxford, 2007)'
_computing_data_reduction 'CrysAlis RED (Oxford, 2007)'
_computing_molecular_graphics 'ORTEP-3 (Farrugia, 1997)'
_computing_publication_material 'SHELXL-97 (Sheldrick, 1997)'
_computing_structure_refinement 'SHELXL-97 (Sheldrick, 1997)'
_computing_structure_solution 'SIR-97 (Altomare, 1999)'
_diffrn_ambient_temperature 183(2)
_diffrn_detector_area_resol_mean 10.4498
_diffrn_measured_fraction_theta_full 0.982
_diffrn_measured_fraction_theta_max 0.982
_diffrn_measurement_device_type 'Xcalibur, Ruby'
_diffrn_measurement_method '\w scans'
_diffrn_radiation_monochromator graphite
_diffrn_radiation_source 'fine-focus sealed tube'
_diffrn_radiation_type MoK\a
_diffrn_radiation_wavelength 0.71073
_diffrn_reflns_av_R_equivalents 0.0218
_diffrn_reflns_av_sigmaI/netI 0.0255
_diffrn_reflns_limit_h_max 12
_diffrn_reflns_limit_h_min -9
_diffrn_reflns_limit_k_max 17
_diffrn_reflns_limit_k_min -16
_diffrn_reflns_limit_l_max 12
_diffrn_reflns_limit_l_min -13
_diffrn_reflns_number 6611
_diffrn_reflns_theta_full 30.51
_diffrn_reflns_theta_max 30.51
_diffrn_reflns_theta_min 2.76
_exptl_absorpt_coefficient_mu 0.887
_exptl_absorpt_correction_T_max 0.8495
_exptl_absorpt_correction_T_min 0.6318
_exptl_absorpt_correction_type multi-scan
_exptl_absorpt_process_details
;
CrysAlisPro, Agilent Technologies,
Version 1.171.36.32 (release 02-08-2013 CrysAlis171 .NET)
(compiled Aug  2 2013,16:46:58)
Empirical absorption correction using spherical harmonics,
 implemented in SCALE3 ABSPACK scaling algorithm.
;
_exptl_crystal_colour yellow
_exptl_crystal_density_diffrn 1.745
_exptl_crystal_density_method 'not measured'
_exptl_crystal_description block
_exptl_crystal_F_000 512
_exptl_crystal_size_max 0.57
_exptl_crystal_size_mid 0.26
_exptl_crystal_size_min 0.19
_refine_diff_density_max 1.532
_refine_diff_density_min -0.464
_refine_diff_density_rms 0.117
_refine_ls_extinction_method none
_refine_ls_goodness_of_fit_ref 1.083
_refine_ls_hydrogen_treatment constr
_refine_ls_matrix_type full
_refine_ls_number_parameters 148
_refine_ls_number_reflns 2906
_refine_ls_number_restraints 0
_refine_ls_restrained_S_all 1.083
_refine_ls_R_factor_all 0.0455
_refine_ls_R_factor_gt 0.0378
_refine_ls_shift/su_max 0.000
_refine_ls_shift/su_mean 0.000
_refine_ls_structure_factor_coef Fsqd
_refine_ls_weighting_details 'calc w=1/[\s^2^(Fo^2^)+(0.0553P)^2^+0.4935P] where P=(Fo^2^+2Fc^2^)/3'
_refine_ls_weighting_scheme calc
_refine_ls_wR_factor_gt 0.0986
_refine_ls_wR_factor_ref 0.1065
_reflns_number_gt 2360
_reflns_number_total 2906
_reflns_threshold_expression >2sigma(I)
_cod_data_source_file c4sc02461c2.cif
_cod_data_source_block c:\[tc(tetralin)2](pf6)
_cod_depositor_comments 'Adding full bibliography for 1517514--1517518.cif.'
_cod_original_cell_volume 965.80(19)
_cod_original_sg_symbol_H-M P21/n
_cod_database_code 1517517

loop_
_symmetry_equiv_pos_as_xyz
'x, y, z'
'-x+1/2, y+1/2, -z+1/2'
'-x, -y, -z'
'x-1/2, -y-1/2, z-1/2'

loop_
_atom_site_label
_atom_site_type_symbol
_atom_site_fract_x
_atom_site_fract_y
_atom_site_fract_z
_atom_site_U_iso_or_equiv
_atom_site_adp_type
_atom_site_occupancy
_atom_site_symmetry_multiplicity
_atom_site_calc_flag
_atom_site_refinement_flags
_atom_site_disorder_assembly
_atom_site_disorder_group
Tc1 Tc 0.5000 0.0000 0.5000 0.02423(10) Uani 1 2 d S . .
C1 C 0.4966(3) -0.0692(2) 0.7146(3) 0.0418(6) Uani 1 1 d . . .
H1A H 0.5821 -0.0727 0.8050 0.050 Uiso 1 1 calc R . .
C2 C 0.4744(4) -0.1554(2) 0.6139(4) 0.0485(7) Uani 1 1 d . . .
H2A H 0.5439 -0.2172 0.6366 0.058 Uiso 1 1 calc R . .
C3 C 0.3511(4) -0.1511(2) 0.4806(4) 0.0472(7) Uani 1 1 d . . .
H3A H 0.3362 -0.2099 0.4121 0.057 Uiso 1 1 calc R . .
C4 C 0.2479(3) -0.0593(2) 0.4471(3) 0.0370(5) Uani 1 1 d . . .
H4A H 0.1642 -0.0564 0.3554 0.044 Uiso 1 1 calc R . .
C5 C 0.2679(3) 0.0288(2) 0.5490(3) 0.0293(4) Uani 1 1 d . . .
C6 C 0.3930(3) 0.0244(2) 0.6843(3) 0.0317(4) Uani 1 1 d . . .
C7 C 0.4164(3) 0.1170(3) 0.7935(3) 0.0509(7) Uani 1 1 d . . .
H7A H 0.5326 0.1326 0.8362 0.061 Uiso 1 1 calc R . .
H7B H 0.3752 0.0947 0.8750 0.061 Uiso 1 1 calc R . .
C8 C 0.3277(4) 0.2230(3) 0.7194(4) 0.0615(9) Uani 1 1 d . . .
H8A H 0.3286 0.2773 0.7970 0.074 Uiso 1 1 calc R . .
H8B H 0.3857 0.2553 0.6552 0.074 Uiso 1 1 calc R . .
C9 C 0.1592(4) 0.2001(3) 0.6300(4) 0.0554(7) Uani 1 1 d . . .
H9A H 0.1044 0.2698 0.5907 0.066 Uiso 1 1 calc R . .
H9B H 0.1014 0.1661 0.6933 0.066 Uiso 1 1 calc R . .
C10 C 0.1540(3) 0.1252(2) 0.5053(3) 0.0431(6) Uani 1 1 d . . .
H10B H 0.1806 0.1675 0.4272 0.052 Uiso 1 1 calc R . .
H10A H 0.0431 0.0970 0.4627 0.052 Uiso 1 1 calc R . .
P1 P 0.5000 0.5000 0.5000 0.0310(2) Uani 1 2 d S . .
F1 F 0.3743(3) 0.40721(15) 0.4175(3) 0.0631(6) Uani 1 1 d . A .
F2A F 0.3896(15) 0.5932(9) 0.3932(11) 0.069(2) Uani 0.60 1 d P A 1
F2B F 0.368(2) 0.5867(13) 0.4378(17) 0.071(4) Uani 0.40 1 d P A 2
F3A F 0.4323(12) 0.4946(10) 0.6368(13) 0.085(3) Uani 0.60 1 d P A 1
F3B F 0.405(2) 0.5199(16) 0.610(2) 0.102(7) Uani 0.40 1 d P A 2

loop_
_atom_site_aniso_label
_atom_site_aniso_U_11
_atom_site_aniso_U_22
_atom_site_aniso_U_33
_atom_site_aniso_U_23
_atom_site_aniso_U_13
_atom_site_aniso_U_12
Tc1 0.02457(15) 0.02058(14) 0.03179(15) 0.00266(7) 0.01491(10) -0.00049(7)
C1 0.0330(12) 0.0529(14) 0.0446(13) 0.0242(11) 0.0195(10) 0.0078(10)
C2 0.0580(16) 0.0297(11) 0.0746(19) 0.0218(12) 0.0449(15) 0.0115(11)
C3 0.0560(16) 0.0279(11) 0.0755(19) -0.0112(12) 0.0462(15) -0.0159(11)
C4 0.0299(11) 0.0446(13) 0.0409(12) -0.0085(10) 0.0172(9) -0.0138(10)
C5 0.0248(9) 0.0311(9) 0.0360(11) 0.0014(9) 0.0153(8) -0.0005(8)
C6 0.0276(11) 0.0400(11) 0.0323(11) -0.0001(9) 0.0164(9) -0.0038(9)
C7 0.0483(15) 0.0697(19) 0.0415(14) -0.0226(13) 0.0235(12) -0.0180(13)
C8 0.071(2) 0.0448(15) 0.084(2) -0.0282(16) 0.0472(18) -0.0125(15)
C9 0.0644(19) 0.0468(15) 0.0634(19) -0.0011(13) 0.0322(15) 0.0129(14)
C10 0.0351(12) 0.0445(13) 0.0541(15) 0.0083(11) 0.0201(11) 0.0110(10)
P1 0.0313(4) 0.0269(4) 0.0307(4) -0.0021(3) 0.0035(3) 0.0058(3)
F1 0.0659(12) 0.0420(9) 0.0646(12) -0.0069(9) -0.0041(9) -0.0112(9)
F2A 0.065(4) 0.045(2) 0.072(5) 0.013(3) -0.014(3) -0.004(2)
F2B 0.061(5) 0.037(4) 0.094(10) 0.008(5) -0.008(5) 0.017(4)
F3A 0.095(6) 0.102(5) 0.057(3) -0.021(4) 0.024(3) -0.037(5)
F3B 0.089(7) 0.141(12) 0.104(12) -0.022(8) 0.069(8) 0.021(6)

loop_
_atom_type_symbol
_atom_type_description
_atom_type_scat_dispersion_real
_atom_type_scat_dispersion_imag
_atom_type_scat_source
C C 0.0033 0.0016 'International Tables Vol C Tables 4.2.6.8 and 6.1.1.4'
H H 0.0000 0.0000 'International Tables Vol C Tables 4.2.6.8 and 6.1.1.4'
F F 0.0171 0.0103 'International Tables Vol C Tables 4.2.6.8 and 6.1.1.4'
P P 0.1023 0.0942 'International Tables Vol C Tables 4.2.6.8 and 6.1.1.4'
Tc Tc -1.4390 0.7593 'International Tables Vol C Tables 4.2.6.8 and 6.1.1.4'

loop_
_geom_angle_atom_site_label_1
_geom_angle_atom_site_label_2
_geom_angle_atom_site_label_3
_geom_angle
_geom_angle_site_symmetry_1
_geom_angle_site_symmetry_3
C1 Tc1 C1 180.0 . 3_656
C1 Tc1 C4 77.82(10) . .
C1 Tc1 C4 102.18(10) 3_656 .
C1 Tc1 C4 102.18(10) . 3_656
C1 Tc1 C4 77.82(10) 3_656 3_656
C4 Tc1 C4 180.0 . 3_656
C1 Tc1 C2 143.46(11) . 3_656
C1 Tc1 C2 36.54(11) 3_656 3_656
C4 Tc1 C2 114.10(11) . 3_656
C4 Tc1 C2 65.89(11) 3_656 3_656
C1 Tc1 C2 36.54(11) . .
C1 Tc1 C2 143.46(11) 3_656 .
C4 Tc1 C2 65.90(11) . .
C4 Tc1 C2 114.10(11) 3_656 .
C2 Tc1 C2 180.00(7) 3_656 .
C1 Tc1 C3 114.34(11) . 3_656
C1 Tc1 C3 65.65(11) 3_656 3_656
C4 Tc1 C3 143.10(10) . 3_656
C4 Tc1 C3 36.90(10) 3_656 3_656
C2 Tc1 C3 36.29(12) 3_656 3_656
C2 Tc1 C3 143.71(12) . 3_656
C1 Tc1 C3 65.65(11) . .
C1 Tc1 C3 114.35(11) 3_656 .
C4 Tc1 C3 36.90(10) . .
C4 Tc1 C3 143.10(10) 3_656 .
C2 Tc1 C3 143.71(12) 3_656 .
C2 Tc1 C3 36.29(12) . .
C3 Tc1 C3 180.0 3_656 .
C1 Tc1 C5 66.25(9) . .
C1 Tc1 C5 113.75(9) 3_656 .
C4 Tc1 C5 37.03(9) . .
C4 Tc1 C5 142.97(9) 3_656 .
C2 Tc1 C5 101.66(9) 3_656 .
C2 Tc1 C5 78.34(9) . .
C3 Tc1 C5 113.35(9) 3_656 .
C3 Tc1 C5 66.65(9) . .
C1 Tc1 C5 113.75(9) . 3_656
C1 Tc1 C5 66.25(9) 3_656 3_656
C4 Tc1 C5 142.97(9) . 3_656
C4 Tc1 C5 37.03(9) 3_656 3_656
C2 Tc1 C5 78.34(9) 3_656 3_656
C2 Tc1 C5 101.66(9) . 3_656
C3 Tc1 C5 66.65(9) 3_656 3_656
C3 Tc1 C5 113.35(9) . 3_656
C5 Tc1 C5 180.00(11) . 3_656
C1 Tc1 C6 142.69(9) . 3_656
C1 Tc1 C6 37.31(9) 3_656 3_656
C4 Tc1 C6 113.84(9) . 3_656
C4 Tc1 C6 66.16(9) 3_656 3_656
C2 Tc1 C6 66.66(10) 3_656 3_656
C2 Tc1 C6 113.34(10) . 3_656
C3 Tc1 C6 78.43(9) 3_656 3_656
C3 Tc1 C6 101.57(9) . 3_656
C5 Tc1 C6 143.50(9) . 3_656
C5 Tc1 C6 36.50(9) 3_656 3_656
C1 Tc1 C6 37.31(9) . .
C1 Tc1 C6 142.69(9) 3_656 .
C4 Tc1 C6 66.16(9) . .
C4 Tc1 C6 113.84(9) 3_656 .
C2 Tc1 C6 113.35(10) 3_656 .
C2 Tc1 C6 66.65(10) . .
C3 Tc1 C6 101.57(9) 3_656 .
C3 Tc1 C6 78.43(9) . .
C5 Tc1 C6 36.50(9) . .
C5 Tc1 C6 143.50(9) 3_656 .
C6 Tc1 C6 180.0 3_656 .
C2 C1 C6 121.2(2) . .
C2 C1 Tc1 72.10(15) . .
C6 C1 Tc1 72.52(13) . .
C2 C1 H1A 119.4 . .
C6 C1 H1A 119.4 . .
Tc1 C1 H1A 128.2 . .
C3 C2 C1 120.2(2) . .
C3 C2 Tc1 71.96(14) . .
C1 C2 Tc1 71.36(13) . .
C3 C2 H2A 119.9 . .
C1 C2 H2A 119.9 . .
Tc1 C2 H2A 129.1 . .
C2 C3 C4 119.9(2) . .
C2 C3 Tc1 71.75(14) . .
C4 C3 Tc1 71.39(13) . .
C2 C3 H3A 120.1 . .
C4 C3 H3A 120.1 . .
Tc1 C3 H3A 129.1 . .
C3 C4 C5 120.7(2) . .
C3 C4 Tc1 71.71(14) . .
C5 C4 Tc1 72.36(12) . .
C3 C4 H4A 119.6 . .
C5 C4 H4A 119.6 . .
Tc1 C4 H4A 128.6 . .
C6 C5 C4 119.4(2) . .
C6 C5 C10 122.7(2) . .
C4 C5 C10 117.9(2) . .
C6 C5 Tc1 71.77(13) . .
C4 C5 Tc1 70.61(12) . .
C10 C5 Tc1 128.68(17) . .
C5 C6 C1 118.7(2) . .
C5 C6 C7 120.2(2) . .
C1 C6 C7 121.1(2) . .
C5 C6 Tc1 71.74(13) . .
C1 C6 Tc1 70.16(14) . .
C7 C6 Tc1 129.57(17) . .
C6 C7 C8 111.6(2) . .
C6 C7 H7A 109.3 . .
C8 C7 H7A 109.3 . .
C6 C7 H7B 109.3 . .
C8 C7 H7B 109.3 . .
H7A C7 H7B 108.0 . .
C9 C8 C7 111.8(2) . .
C9 C8 H8A 109.3 . .
C7 C8 H8A 109.3 . .
C9 C8 H8B 109.3 . .
C7 C8 H8B 109.3 . .
H8A C8 H8B 107.9 . .
C8 C9 C10 110.6(2) . .
C8 C9 H9A 109.5 . .
C10 C9 H9A 109.5 . .
C8 C9 H9B 109.5 . .
C10 C9 H9B 109.5 . .
H9A C9 H9B 108.1 . .
C9 C10 C5 113.8(2) . .
C9 C10 H10B 108.8 . .
C5 C10 H10B 108.8 . .
C9 C10 H10A 108.8 . .
C5 C10 H10A 108.8 . .
H10B C10 H10A 107.7 . .
F3B P1 F3B 179.999(5) 3_666 .
F3B P1 F2B 110.1(10) 3_666 .
F3B P1 F2B 69.9(10) . .
F3B P1 F2B 69.9(10) 3_666 3_666
F3B P1 F2B 110.1(10) . 3_666
F2B P1 F2B 179.999(4) . 3_666
F3B P1 F3A 164.6(12) 3_666 .
F3B P1 F3A 15.4(12) . .
F2B P1 F3A 85.3(7) . .
F2B P1 F3A 94.7(7) 3_666 .
F3B P1 F3A 15.4(12) 3_666 3_666
F3B P1 F3A 164.6(12) . 3_666
F2B P1 F3A 94.7(7) . 3_666
F2B P1 F3A 85.3(7) 3_666 3_666
F3A P1 F3A 180.0(6) . 3_666
F3B P1 F1 89.4(7) 3_666 .
F3B P1 F1 90.6(7) . .
F2B P1 F1 88.7(7) . .
F2B P1 F1 91.3(7) 3_666 .
F3A P1 F1 89.9(3) . .
F3A P1 F1 90.1(3) 3_666 .
F3B P1 F1 90.6(7) 3_666 3_666
F3B P1 F1 89.4(7) . 3_666
F2B P1 F1 91.3(7) . 3_666
F2B P1 F1 88.7(7) 3_666 3_666
F3A P1 F1 90.1(3) . 3_666
F3A P1 F1 89.9(3) 3_666 3_666
F1 P1 F1 180.0 . 3_666
F3B P1 F2A 91.5(9) 3_666 .
F3B P1 F2A 88.5(9) . .
F2B P1 F2A 18.7(8) . .
F2B P1 F2A 161.3(8) 3_666 .
F3A P1 F2A 103.9(6) . .
F3A P1 F2A 76.1(6) 3_666 .
F1 P1 F2A 90.1(4) . .
F1 P1 F2A 89.9(4) 3_666 .
F3B P1 F2A 88.5(9) 3_666 3_666
F3B P1 F2A 91.5(9) . 3_666
F2B P1 F2A 161.3(8) . 3_666
F2B P1 F2A 18.7(8) 3_666 3_666
F3A P1 F2A 76.1(6) . 3_666
F3A P1 F2A 103.9(6) 3_666 3_666
F1 P1 F2A 89.9(4) . 3_666
F1 P1 F2A 90.1(4) 3_666 3_666
F2A P1 F2A 179.999(2) . 3_666
P1 F2B F3B 55.0(6) . .
P1 F3B F2B 55.1(8) . .

loop_
_geom_bond_atom_site_label_1
_geom_bond_atom_site_label_2
_geom_bond_distance
_geom_bond_site_symmetry_2
Tc1 C1 2.219(2) .
Tc1 C1 2.219(2) 3_656
Tc1 C4 2.227(2) .
Tc1 C4 2.227(2) 3_656
Tc1 C2 2.228(2) 3_656
Tc1 C2 2.228(2) .
Tc1 C3 2.231(2) 3_656
Tc1 C3 2.231(2) .
Tc1 C5 2.250(2) .
Tc1 C5 2.250(2) 3_656
Tc1 C6 2.250(2) 3_656
Tc1 C6 2.250(2) .
C1 C2 1.394(4) .
C1 C6 1.430(4) .
C1 H1A 0.9500 .
C2 C3 1.389(4) .
C2 H2A 0.9500 .
C3 C4 1.411(4) .
C3 H3A 0.9500 .
C4 C5 1.422(3) .
C4 H4A 0.9500 .
C5 C6 1.409(3) .
C5 C10 1.513(3) .
C6 C7 1.505(4) .
C7 C8 1.559(5) .
C7 H7A 0.9900 .
C7 H7B 0.9900 .
C8 C9 1.483(5) .
C8 H8A 0.9900 .
C8 H8B 0.9900 .
C9 C10 1.487(4) .
C9 H9A 0.9900 .
C9 H9B 0.9900 .
C10 H10B 0.9900 .
C10 H10A 0.9900 .
P1 F3B 1.539(13) 3_666
P1 F3B 1.539(13) .
P1 F2B 1.542(14) .
P1 F2B 1.542(14) 3_666
P1 F3A 1.590(11) .
P1 F3A 1.590(11) 3_666
P1 F1 1.6034(18) .
P1 F1 1.6035(18) 3_666
P1 F2A 1.628(10) .
P1 F2A 1.628(10) 3_666
F2B F3B 1.76(2) .

loop_
_geom_torsion_atom_site_label_1
_geom_torsion_atom_site_label_2
_geom_torsion_atom_site_label_3
_geom_torsion_atom_site_label_4
_geom_torsion
_geom_torsion_site_symmetry_1
C1 Tc1 C1 C2 154(15) 3_656
C4 Tc1 C1 C2 65.77(16) .
C4 Tc1 C1 C2 -114.23(16) 3_656
C2 Tc1 C1 C2 180.0 3_656
C3 Tc1 C1 C2 -151.07(16) 3_656
C3 Tc1 C1 C2 28.93(16) .
C5 Tc1 C1 C2 102.89(17) .
C5 Tc1 C1 C2 -77.11(17) 3_656
C6 Tc1 C1 C2 -47.7(2) 3_656
C6 Tc1 C1 C2 132.3(2) .
C1 Tc1 C1 C6 22(15) 3_656
C4 Tc1 C1 C6 -66.49(16) .
C4 Tc1 C1 C6 113.51(16) 3_656
C2 Tc1 C1 C6 47.7(2) 3_656
C2 Tc1 C1 C6 -132.3(2) .
C3 Tc1 C1 C6 76.67(17) 3_656
C3 Tc1 C1 C6 -103.33(17) .
C5 Tc1 C1 C6 -29.37(14) .
C5 Tc1 C1 C6 150.63(14) 3_656
C6 Tc1 C1 C6 180.002(1) 3_656
C6 C1 C2 C3 0.7(4) .
Tc1 C1 C2 C3 -55.0(2) .
C6 C1 C2 Tc1 55.6(2) .
C1 Tc1 C2 C3 131.9(2) .
C1 Tc1 C2 C3 -48.1(2) 3_656
C4 Tc1 C2 C3 29.44(14) .
C4 Tc1 C2 C3 -150.56(14) 3_656
C2 Tc1 C2 C3 -140(13) 3_656
C3 Tc1 C2 C3 180.0 3_656
C5 Tc1 C2 C3 66.24(15) .
C5 Tc1 C2 C3 -113.76(15) 3_656
C6 Tc1 C2 C3 -77.36(16) 3_656
C6 Tc1 C2 C3 102.63(16) .
C1 Tc1 C2 C1 180.0 3_656
C4 Tc1 C2 C1 -102.44(16) .
C4 Tc1 C2 C1 77.56(16) 3_656
C2 Tc1 C2 C1 88(13) 3_656
C3 Tc1 C2 C1 48.1(2) 3_656
C3 Tc1 C2 C1 -131.9(2) .
C5 Tc1 C2 C1 -65.65(15) .
C5 Tc1 C2 C1 114.35(15) 3_656
C6 Tc1 C2 C1 150.75(15) 3_656
C6 Tc1 C2 C1 -29.25(15) .
C1 C2 C3 C4 -0.1(3) .
Tc1 C2 C3 C4 -54.8(2) .
C1 C2 C3 Tc1 54.7(2) .
C1 Tc1 C3 C2 -29.11(15) .
C1 Tc1 C3 C2 150.89(15) 3_656
C4 Tc1 C3 C2 -131.6(2) .
C4 Tc1 C3 C2 48.4(2) 3_656
C2 Tc1 C3 C2 180.0 3_656
C3 Tc1 C3 C2 -17(21) 3_656
C5 Tc1 C3 C2 -102.48(16) .
C5 Tc1 C3 C2 77.52(16) 3_656
C6 Tc1 C3 C2 113.87(16) 3_656
C6 Tc1 C3 C2 -66.13(16) .
C1 Tc1 C3 C4 102.53(16) .
C1 Tc1 C3 C4 -77.47(16) 3_656
C4 Tc1 C3 C4 180.0 3_656
C2 Tc1 C3 C4 -48.4(2) 3_656
C2 Tc1 C3 C4 131.6(2) .
C3 Tc1 C3 C4 115(21) 3_656
C5 Tc1 C3 C4 29.16(14) .
C5 Tc1 C3 C4 -150.84(14) 3_656
C6 Tc1 C3 C4 -114.49(15) 3_656
C6 Tc1 C3 C4 65.51(15) .
C2 C3 C4 C5 -0.5(3) .
Tc1 C3 C4 C5 -55.42(19) .
C2 C3 C4 Tc1 54.9(2) .
C1 Tc1 C4 C3 -65.49(17) .
C1 Tc1 C4 C3 114.51(17) 3_656
C4 Tc1 C4 C3 132(7) 3_656
C2 Tc1 C4 C3 151.01(16) 3_656
C2 Tc1 C4 C3 -28.99(16) .
C3 Tc1 C4 C3 180.0 3_656
C5 Tc1 C4 C3 -132.0(2) .
C5 Tc1 C4 C3 48.0(2) 3_656
C6 Tc1 C4 C3 77.09(17) 3_656
C6 Tc1 C4 C3 -102.91(17) .
C1 Tc1 C4 C5 66.54(16) .
C1 Tc1 C4 C5 -113.46(16) 3_656
C4 Tc1 C4 C5 -96(7) 3_656
C2 Tc1 C4 C5 -76.96(17) 3_656
C2 Tc1 C4 C5 103.04(17) .
C3 Tc1 C4 C5 -48.0(2) 3_656
C3 Tc1 C4 C5 132.0(2) .
C5 Tc1 C4 C5 180.0 3_656
C6 Tc1 C4 C5 -150.89(14) 3_656
C6 Tc1 C4 C5 29.11(14) .
C3 C4 C5 C6 0.5(3) .
Tc1 C4 C5 C6 -54.64(19) .
C3 C4 C5 C10 179.4(2) .
Tc1 C4 C5 C10 124.3(2) .
C3 C4 C5 Tc1 55.12(19) .
C1 Tc1 C5 C6 29.99(15) .
C1 Tc1 C5 C6 -150.01(15) 3_656
C4 Tc1 C5 C6 131.6(2) .
C4 Tc1 C5 C6 -48.4(2) 3_656
C2 Tc1 C5 C6 -113.67(16) 3_656
C2 Tc1 C5 C6 66.33(16) .
C3 Tc1 C5 C6 -77.50(17) 3_656
C3 Tc1 C5 C6 102.50(17) .
C5 Tc1 C5 C6 -99.4(14) 3_656
C6 Tc1 C5 C6 180.0 3_656
C1 Tc1 C5 C4 -101.57(17) .
C1 Tc1 C5 C4 78.43(17) 3_656
C4 Tc1 C5 C4 180.0 3_656
C2 Tc1 C5 C4 114.77(17) 3_656
C2 Tc1 C5 C4 -65.23(17) .
C3 Tc1 C5 C4 150.93(16) 3_656
C3 Tc1 C5 C4 -29.07(16) .
C5 Tc1 C5 C4 129.1(18) 3_656
C6 Tc1 C5 C4 48.4(2) 3_656
C6 Tc1 C5 C4 -131.6(2) .
C1 Tc1 C5 C10 147.7(2) .
C1 Tc1 C5 C10 -32.3(2) 3_656
C4 Tc1 C5 C10 -110.7(3) .
C4 Tc1 C5 C10 69.3(3) 3_656
C2 Tc1 C5 C10 4.0(2) 3_656
C2 Tc1 C5 C10 -176.0(2) .
C3 Tc1 C5 C10 40.2(3) 3_656
C3 Tc1 C5 C10 -139.8(3) .
C5 Tc1 C5 C10 18.3(19) 3_656
C6 Tc1 C5 C10 -62.3(3) 3_656
C6 Tc1 C5 C10 117.7(3) .
C4 C5 C6 C1 0.1(3) .
C10 C5 C6 C1 -178.8(2) .
Tc1 C5 C6 C1 -54.00(19) .
C4 C5 C6 C7 179.8(2) .
C10 C5 C6 C7 1.0(3) .
Tc1 C5 C6 C7 125.7(2) .
C4 C5 C6 Tc1 54.09(18) .
C10 C5 C6 Tc1 -124.8(2) .
C2 C1 C6 C5 -0.7(3) .
Tc1 C1 C6 C5 54.76(19) .
C2 C1 C6 C7 179.6(2) .
Tc1 C1 C6 C7 -125.0(2) .
C2 C1 C6 Tc1 -55.4(2) .
C1 Tc1 C6 C5 -131.0(2) .
C1 Tc1 C6 C5 49.0(2) 3_656
C4 Tc1 C6 C5 -29.51(14) .
C4 Tc1 C6 C5 150.49(14) 3_656
C2 Tc1 C6 C5 77.68(17) 3_656
C2 Tc1 C6 C5 -102.32(17) .
C3 Tc1 C6 C5 113.81(16) 3_656
C3 Tc1 C6 C5 -66.19(16) .
C5 Tc1 C6 C5 180.0 3_656
C6 Tc1 C6 C5 -56(5) 3_656
C1 Tc1 C6 C1 180.000(1) 3_656
C4 Tc1 C6 C1 101.49(18) .
C4 Tc1 C6 C1 -78.51(18) 3_656
C2 Tc1 C6 C1 -151.32(17) 3_656
C2 Tc1 C6 C1 28.68(17) .
C3 Tc1 C6 C1 -115.19(17) 3_656
C3 Tc1 C6 C1 64.81(17) .
C5 Tc1 C6 C1 131.0(2) .
C5 Tc1 C6 C1 -49.0(2) 3_656
C6 Tc1 C6 C1 75(5) 3_656
C1 Tc1 C6 C7 114.5(3) .
C1 Tc1 C6 C7 -65.5(3) 3_656
C4 Tc1 C6 C7 -144.0(3) .
C4 Tc1 C6 C7 36.0(3) 3_656
C2 Tc1 C6 C7 -36.8(3) 3_656
C2 Tc1 C6 C7 143.2(3) .
C3 Tc1 C6 C7 -0.7(3) 3_656
C3 Tc1 C6 C7 179.3(3) .
C5 Tc1 C6 C7 -114.5(3) .
C5 Tc1 C6 C7 65.5(3) 3_656
C6 Tc1 C6 C7 -170(5) 3_656
C5 C6 C7 C8 -17.4(3) .
C1 C6 C7 C8 162.3(2) .
Tc1 C6 C7 C8 73.2(3) .
C6 C7 C8 C9 48.5(3) .
C7 C8 C9 C10 -63.2(3) .
C8 C9 C10 C5 44.9(3) .
C6 C5 C10 C9 -14.4(3) .
C4 C5 C10 C9 166.7(2) .
Tc1 C5 C10 C9 -106.6(3) .
F3B P1 F2B F3B 179.999(10) 3_666
F2B P1 F2B F3B 80(12) 3_666
F3A P1 F2B F3B 1.1(11) .
F3A P1 F2B F3B -178.9(11) 3_666
F1 P1 F2B F3B 91.2(8) .
F1 P1 F2B F3B -88.8(8) 3_666
F2A P1 F2B F3B -175(4) .
F2A P1 F2B F3B 5(4) 3_666
F3B P1 F3B F2B -146(12) 3_666
F2B P1 F3B F2B 180.001(7) 3_666
F3A P1 F3B F2B -176(4) .
F3A P1 F3B F2B 4(4) 3_666
F1 P1 F3B F2B -88.4(8) .
F1 P1 F3B F2B 91.6(8) 3_666
F2A P1 F3B F2B 1.7(12) .
F2A P1 F3B F2B -178.3(12) 3_666
